data_1565169
loop_
_publ_author_name
'Bai, Chao'
'Fu, Xin-Yu'
'Hu, Huai-Ming'
'He, Shi'
'Wang, Xiaofang'
'Xue, Gang-Lin'

_publ_section_title
;
 Construction of visible luminescent lanthanide coordination compounds
 with different stacking modes based on a carboxylate substituted
 terpyridyl derivative ligand
;
_journal_name_full 'Inorganica Chimica Acta'
_journal_page_first 119550
_journal_paper_doi 10.1016/j.ica.2020.119550
_journal_volume 506
_journal_year 2020
_chemical_formula_moiety 'C132 H92 N18 O19 Tb2'
_chemical_formula_sum 'C132 H92 N18 O19 Tb2'
_chemical_formula_weight 2552.07
_space_group_crystal_system orthorhombic
_space_group_IT_number 61
_space_group_name_Hall '-P 2ac 2ab'
_space_group_name_H-M_alt 'P b c a'
_atom_sites_solution_hydrogens mixed
_audit_creation_method SHELXL-2014/7
_cell_angle_alpha 90
_cell_angle_beta 90
_cell_angle_gamma 90
_cell_formula_units_Z 4
_cell_length_a 11.211(2)
_cell_length_b 24.948(5)
_cell_length_c 39.487(7)
_cell_measurement_reflns_used 9849
_cell_measurement_temperature 296(2)
_cell_measurement_theta_max 26.10
_cell_measurement_theta_min 2.25
_cell_volume 11044(4)
_computing_cell_refinement 'Bruker SMART'
_computing_data_collection 'Bruker SMART'
_computing_data_reduction 'Bruker SAINT'
_computing_molecular_graphics 'Bruker SHELXTL'
_computing_publication_material 'Bruker SHELXTL'
_computing_structure_refinement 'SHELXL-2014/7 (Sheldrick, 2014)'
_computing_structure_solution 'SHELXS-97 (Sheldrick, 2008)'
_diffrn_ambient_temperature 296(2)
_diffrn_measured_fraction_theta_full 0.999
_diffrn_measured_fraction_theta_max 0.999
_diffrn_measurement_device_type 'CCD area detector'
_diffrn_measurement_method 'phi and omega scans'
_diffrn_radiation_type MoK\a
_diffrn_radiation_wavelength 0.71073
_diffrn_reflns_av_R_equivalents 0.0664
_diffrn_reflns_av_unetI/netI 0.0516
_diffrn_reflns_Laue_measured_fraction_full 0.999
_diffrn_reflns_Laue_measured_fraction_max 0.999
_diffrn_reflns_limit_h_max 13
_diffrn_reflns_limit_h_min -9
_diffrn_reflns_limit_k_max 29
_diffrn_reflns_limit_k_min -29
_diffrn_reflns_limit_l_max 38
_diffrn_reflns_limit_l_min -47
_diffrn_reflns_number 50514
_diffrn_reflns_point_group_measured_fraction_full 0.999
_diffrn_reflns_point_group_measured_fraction_max 0.999
_diffrn_reflns_theta_full 25.049
_diffrn_reflns_theta_max 25.049
_diffrn_reflns_theta_min 2.057
_exptl_absorpt_coefficient_mu 1.353
_exptl_absorpt_correction_T_max 0.794
_exptl_absorpt_correction_T_min 0.764
_exptl_absorpt_correction_type multi-scan
_exptl_absorpt_process_details sadabs
_exptl_crystal_colour yellow
_exptl_crystal_density_diffrn 1.535
_exptl_crystal_description block
_exptl_crystal_F_000 5168
_exptl_crystal_size_max 0.20
_exptl_crystal_size_mid 0.18
_exptl_crystal_size_min 0.17
_refine_diff_density_max 2.179
_refine_diff_density_min -3.426
_refine_diff_density_rms 0.146
_refine_ls_extinction_coef .
_refine_ls_extinction_method none
_refine_ls_goodness_of_fit_ref 1.338
_refine_ls_hydrogen_treatment mixed
_refine_ls_matrix_type full
_refine_ls_number_parameters 790
_refine_ls_number_reflns 9776
_refine_ls_number_restraints 14
_refine_ls_restrained_S_all 1.338
_refine_ls_R_factor_all 0.1281
_refine_ls_R_factor_gt 0.1096
_refine_ls_shift/su_max 0.001
_refine_ls_shift/su_mean 0.000
_refine_ls_structure_factor_coef Fsqd
_refine_ls_weighting_details 'w=1/[\s^2^(Fo^2^)+229.0009P] where P=(Fo^2^+2Fc^2^)/3'
_refine_ls_weighting_scheme calc
_refine_ls_wR_factor_gt 0.2156
_refine_ls_wR_factor_ref 0.2233
_reflns_Friedel_coverage 0.000
_reflns_Friedel_fraction_full .
_reflns_Friedel_fraction_max .
_reflns_number_gt 7924
_reflns_number_total 9776
_reflns_threshold_expression 'I > 2\s(I)'
_cod_data_source_file Compound5.cif
_cod_data_source_block nw2047_0m
_cod_original_cell_volume 11045(4)
_cod_database_code 1565169
_shelx_shelxl_version_number 2014/7
_shelx_space_group_comment
;
The symmetry employed for this shelxl refinement is uniquely defined
by the following loop, which should always be used as a source of
symmetry information in preference to the above space-group names.
They are only intended as comments.
;

loop_
_space_group_symop_operation_xyz
'x, y, z'
'-x+1/2, -y, z+1/2'
'-x, y+1/2, -z+1/2'
'x+1/2, -y+1/2, -z'
'-x, -y, -z'
'x-1/2, y, -z-1/2'
'x, -y-1/2, z-1/2'
'-x-1/2, y-1/2, z'

loop_
_atom_site_label
_atom_site_type_symbol
_atom_site_fract_x
_atom_site_fract_y
_atom_site_fract_z
_atom_site_U_iso_or_equiv
_atom_site_adp_type
_atom_site_occupancy
_atom_site_site_symmetry_order
_atom_site_calc_flag
_atom_site_refinement_flags_posn
_atom_site_refinement_flags_adp
_atom_site_refinement_flags_occupancy
_atom_site_disorder_assembly
_atom_site_disorder_group
Tb1 Tb 0.41950(5) 0.11365(2) 0.07811(2) 0.03144(18) Uani 1 1 d . . . . .
N1 N 0.6290(9) 0.1354(4) 0.0571(3) 0.032(2) Uani 1 1 d . . . . .
N2 N 0.5418(8) 0.0354(4) 0.0555(2) 0.026(2) Uani 1 1 d . . . . .
N3 N 0.3249(9) 0.0219(4) 0.0823(3) 0.037(2) Uani 1 1 d . . . . .
N4 N 1.0151(10) 0.0049(6) 0.1756(3) 0.059(4) Uani 1 1 d . . . . .
N5 N 0.7620(10) -0.0707(4) 0.1504(3) 0.037(3) Uani 1 1 d . . . . .
N6 N 0.4623(10) -0.1076(5) 0.1285(3) 0.047(3) Uani 1 1 d . . . . .
N7 N 0.0821(12) 0.3793(6) 0.2268(3) 0.066(4) Uani 1 1 d . . . . .
N8 N 0.0219(9) 0.2558(5) 0.1846(3) 0.040(3) Uani 1 1 d . . . . .
N9 N 0.0370(10) 0.1473(5) 0.1270(3) 0.048(3) Uani 1 1 d . . . . .
O1 O 0.6721(9) -0.0830(3) -0.0247(2) 0.045(2) Uani 1 1 d . . . . .
O2 O 0.6257(8) -0.1676(4) -0.0244(2) 0.046(2) Uani 1 1 d . . . . .
O3 O 0.5410(7) 0.0837(4) 0.1250(2) 0.037(2) Uani 1 1 d . . . . .
O4 O 0.3553(8) 0.1041(3) 0.1361(2) 0.040(2) Uani 1 1 d . . . . .
O5 O 0.4471(8) 0.1985(4) 0.0973(2) 0.043(2) Uani 1 1 d . . . . .
O6 O 0.3388(9) 0.2715(4) 0.1055(3) 0.062(3) Uani 1 1 d . . . . .
C1 C 0.6693(13) 0.1847(6) 0.0565(4) 0.051(4) Uani 1 1 d . . . . .
H1 H 0.6197 0.2114 0.0651 0.061 Uiso 1 1 calc R U . . .
C2 C 0.7785(12) 0.2003(5) 0.0444(4) 0.045(4) Uani 1 1 d . . . . .
H2 H 0.8019 0.2360 0.0444 0.054 Uiso 1 1 calc R U . . .
C3 C 0.8505(13) 0.1616(5) 0.0323(4) 0.051(4) Uani 1 1 d . . . . .
H3 H 0.9254 0.1704 0.0239 0.061 Uiso 1 1 calc R U . . .
C4 C 0.8139(12) 0.1091(7) 0.0324(4) 0.054(4) Uani 1 1 d . . . . .
H4 H 0.8622 0.0822 0.0237 0.065 Uiso 1 1 calc R U . . .
C5 C 0.7019(10) 0.0974(4) 0.0460(3) 0.026(3) Uani 1 1 d . . . . .
C6 C 0.6594(11) 0.0413(5) 0.0485(3) 0.031(3) Uani 1 1 d . . . . .
C7 C 0.7328(11) -0.0017(4) 0.0445(3) 0.031(3) Uani 1 1 d . . . . .
H7 H 0.8138 0.0037 0.0407 0.037 Uiso 1 1 calc R U . . .
C8 C 0.6887(11) -0.0532(5) 0.0461(3) 0.030(3) Uani 1 1 d . . . . .
C9 C 0.5664(10) -0.0585(5) 0.0512(3) 0.029(3) Uani 1 1 d . . . . .
H9 H 0.5314 -0.0923 0.0509 0.035 Uiso 1 1 calc R U . . .
C10 C 0.4979(10) -0.0144(5) 0.0564(3) 0.029(3) Uani 1 1 d . . . . .
C11 C 0.3685(11) -0.0183(5) 0.0643(3) 0.033(3) Uani 1 1 d . . . . .
C12 C 0.3032(12) -0.0619(6) 0.0542(4) 0.051(4) Uani 1 1 d . . . . .
H12 H 0.3385 -0.0894 0.0419 0.061 Uiso 1 1 calc R U . . .
C13 C 0.1839(14) -0.0640(6) 0.0628(5) 0.060(5) Uani 1 1 d . . . . .
H13 H 0.1356 -0.0918 0.0551 0.072 Uiso 1 1 calc R U . . .
C14 C 0.1391(13) -0.0244(7) 0.0827(5) 0.065(5) Uani 1 1 d . . . . .
H14 H 0.0606 -0.0265 0.0902 0.078 Uiso 1 1 calc R U . . .
C15 C 0.2088(12) 0.0188(6) 0.0920(4) 0.051(4) Uani 1 1 d . . . . .
H15 H 0.1758 0.0462 0.1049 0.061 Uiso 1 1 calc R U . . .
C16 C 0.7689(10) -0.0996(4) 0.0433(3) 0.026(3) Uani 1 1 d . . . . .
C17 C 0.8518(11) -0.1056(5) 0.0688(3) 0.038(3) Uani 1 1 d . . . . .
H17 H 0.8553 -0.0808 0.0864 0.045 Uiso 1 1 calc R U . . .
C18 C 0.9295(12) -0.1485(6) 0.0681(4) 0.046(3) Uani 1 1 d . . . . .
H18 H 0.9846 -0.1526 0.0855 0.055 Uiso 1 1 calc R U . . .
C19 C 0.9269(12) -0.1847(5) 0.0424(4) 0.047(4) Uani 1 1 d . . . . .
H19 H 0.9804 -0.2132 0.0418 0.056 Uiso 1 1 calc R U . . .
C20 C 0.8423(12) -0.1780(5) 0.0172(4) 0.042(3) Uani 1 1 d . . . . .
H20 H 0.8394 -0.2026 -0.0005 0.050 Uiso 1 1 calc R U . . .
C21 C 0.7624(11) -0.1360(5) 0.0175(3) 0.032(3) Uani 1 1 d . . . . .
C22 C 0.6780(10) -0.1275(4) -0.0120(3) 0.026(3) Uani 1 1 d . U . . .
C23 C 1.1358(15) -0.0010(9) 0.1759(5) 0.073(5) Uani 1 1 d . . . . .
H23 H 1.1828 0.0286 0.1812 0.088 Uiso 1 1 calc R U . . .
C24 C 1.1893(15) -0.0476(10) 0.1690(5) 0.081(6) Uani 1 1 d . . . . .
H24 H 1.2721 -0.0498 0.1699 0.097 Uiso 1 1 calc R U . . .
C25 C 1.1245(16) -0.0922(8) 0.1605(5) 0.074(5) Uani 1 1 d . . . . .
H25 H 1.1613 -0.1245 0.1551 0.088 Uiso 1 1 calc R U . . .
C26 C 1.0036(14) -0.0870(7) 0.1603(4) 0.062(5) Uani 1 1 d . . . . .
H26 H 0.9555 -0.1162 0.1551 0.074 Uiso 1 1 calc R U . . .
C27 C 0.9532(12) -0.0382(6) 0.1678(4) 0.043(3) Uani 1 1 d . . . . .
C28 C 0.8210(11) -0.0325(5) 0.1666(3) 0.034(3) Uani 1 1 d . . . . .
C29 C 0.7647(12) 0.0106(5) 0.1817(3) 0.037(3) Uani 1 1 d . . . . .
H29 H 0.8086 0.0363 0.1933 0.045 Uiso 1 1 calc R U . . .
C30 C 0.6411(12) 0.0149(5) 0.1792(3) 0.035(3) Uani 1 1 d . . . . .
C31 C 0.5826(12) -0.0236(5) 0.1613(3) 0.037(3) Uani 1 1 d . . . . .
H31 H 0.5009 -0.0204 0.1579 0.044 Uiso 1 1 calc R U . . .
C32 C 0.6424(11) -0.0673(5) 0.1481(3) 0.033(3) Uani 1 1 d . . . . .
C33 C 0.5815(12) -0.1128(6) 0.1324(3) 0.043(3) Uani 1 1 d . . . . .
C34 C 0.6413(13) -0.1578(6) 0.1226(3) 0.045(3) Uani 1 1 d . . . . .
H34 H 0.7236 -0.1596 0.1254 0.054 Uiso 1 1 calc R U . . .
C35 C 0.5819(16) -0.2000(6) 0.1088(4) 0.061(4) Uani 1 1 d . . . . .
H35 H 0.6225 -0.2308 0.1023 0.074 Uiso 1 1 calc R U . . .
C36 C 0.4600(16) -0.1961(7) 0.1046(4) 0.061(4) Uani 1 1 d . . . . .
H36 H 0.4157 -0.2236 0.0950 0.073 Uiso 1 1 calc R U . . .
C37 C 0.4081(14) -0.1498(6) 0.1153(4) 0.052(4) Uani 1 1 d . . . . .
H37 H 0.3256 -0.1476 0.1131 0.062 Uiso 1 1 calc R U . . .
C38 C 0.5757(12) 0.0577(5) 0.1973(3) 0.037(3) Uani 1 1 d . . . . .
C39 C 0.5999(17) 0.0646(6) 0.2310(4) 0.063(5) Uani 1 1 d . . . . .
H39 H 0.6640 0.0462 0.2404 0.076 Uiso 1 1 calc R U . . .
C40 C 0.533(2) 0.0978(7) 0.2516(4) 0.085(7) Uani 1 1 d . . . . .
H40 H 0.5503 0.1012 0.2745 0.102 Uiso 1 1 calc R U . . .
C41 C 0.4393(19) 0.1259(7) 0.2374(4) 0.079(6) Uani 1 1 d . . . . .
H41 H 0.3929 0.1485 0.2507 0.094 Uiso 1 1 calc R U . . .
C42 C 0.4157(15) 0.1203(6) 0.2041(4) 0.059(4) Uani 1 1 d . . . . .
H42 H 0.3520 0.1392 0.1948 0.070 Uiso 1 1 calc R U . . .
C43 C 0.4826(12) 0.0875(5) 0.1832(3) 0.041(3) Uani 1 1 d . . . . .
C44 C 0.4581(11) 0.0912(5) 0.1464(3) 0.029(3) Uani 1 1 d . . . . .
C45 C 0.0245(18) 0.4200(8) 0.2422(5) 0.086(7) Uani 1 1 d . . . . .
H45 H 0.0667 0.4482 0.2519 0.103 Uiso 1 1 calc R U . . .
C46 C -0.0980(15) 0.4187(6) 0.2434(4) 0.059(4) Uani 1 1 d . U . . .
H46 H -0.1374 0.4472 0.2537 0.071 Uiso 1 1 calc R U . . .
C47 C -0.1625(13) 0.3796(6) 0.2307(4) 0.063(5) Uani 1 1 d . . . . .
H47 H -0.2451 0.3791 0.2328 0.076 Uiso 1 1 calc R U . . .
C48 C -0.1032(12) 0.3402(7) 0.2145(4) 0.056(4) Uani 1 1 d . . . . .
H48 H -0.1455 0.3128 0.2040 0.067 Uiso 1 1 calc R U . . .
C49 C 0.0192(12) 0.3404(6) 0.2134(3) 0.041(3) Uani 1 1 d . . . . .
C50 C 0.0840(12) 0.2968(5) 0.1972(3) 0.034(3) Uani 1 1 d . . . . .
C51 C 0.2092(11) 0.2977(5) 0.1949(3) 0.036(3) Uani 1 1 d . . . . .
H51 H 0.2524 0.3256 0.2045 0.044 Uiso 1 1 calc R U . . .
C52 C 0.2666(10) 0.2571(5) 0.1785(3) 0.034(3) Uani 1 1 d . . . . .
C53 C 0.2011(10) 0.2162(5) 0.1648(3) 0.035(3) Uani 1 1 d . . . . .
H53 H 0.2391 0.1884 0.1534 0.042 Uiso 1 1 calc R U . . .
C54 C 0.0762(11) 0.2163(5) 0.1680(3) 0.034(3) Uani 1 1 d . . . . .
C55 C -0.0013(11) 0.1755(6) 0.1537(4) 0.042(3) Uani 1 1 d . . . . .
C56 C -0.1155(11) 0.1679(6) 0.1666(4) 0.051(4) Uani 1 1 d . . . . .
H56 H -0.1401 0.1868 0.1857 0.061 Uiso 1 1 calc R U . . .
C57 C -0.1901(13) 0.1331(7) 0.1515(5) 0.063(5) Uani 1 1 d . . . . .
H57 H -0.2676 0.1293 0.1596 0.076 Uiso 1 1 calc R U . . .
C58 C -0.1529(13) 0.1034(5) 0.1244(5) 0.056(4) Uani 1 1 d . . . . .
H58 H -0.2014 0.0778 0.1143 0.067 Uiso 1 1 calc R U . . .
C59 C -0.0401(13) 0.1138(6) 0.1131(4) 0.055(4) Uani 1 1 d . . . . .
H59 H -0.0152 0.0955 0.0938 0.066 Uiso 1 1 calc R U . . .
C60 C 0.4006(11) 0.2567(5) 0.1774(4) 0.043(3) Uani 1 1 d . . . . .
C61 C 0.4585(13) 0.2673(7) 0.2071(4) 0.066(5) Uani 1 1 d . . . . .
H61 H 0.4149 0.2742 0.2267 0.079 Uiso 1 1 calc R U . . .
C62 C 0.5833(16) 0.2678(9) 0.2081(5) 0.103(9) Uani 1 1 d . . . . .
H62 H 0.6234 0.2773 0.2278 0.124 Uiso 1 1 calc R U . . .
C63 C 0.6444(14) 0.2543(10) 0.1799(6) 0.108(9) Uani 1 1 d . . . . .
H63 H 0.7272 0.2531 0.1809 0.129 Uiso 1 1 calc R U . . .
C64 C 0.5899(13) 0.2424(7) 0.1505(5) 0.073(6) Uani 1 1 d . . . . .
H64 H 0.6344 0.2334 0.1315 0.087 Uiso 1 1 calc R U . . .
C65 C 0.4652(11) 0.2438(5) 0.1490(4) 0.042(3) Uani 1 1 d . . . . .
C66 C 0.4117(11) 0.2371(5) 0.1148(4) 0.040(3) Uani 1 1 d . . . . .
O7 O 0.2187(8) 0.1501(4) 0.0803(3) 0.045(2) Uani 1 1 d D . . . .
H7A H 0.168(10) 0.154(6) 0.096(2) 0.054 Uiso 1 1 d D U . . .
H7B H 0.200(13) 0.177(4) 0.068(3) 0.054 Uiso 1 1 d D U . . .
O8 O 0.7488(13) 0.7381(7) 0.9551(4) 0.110(5) Uani 1 1 d . . . . .
O9 O 0.429(3) 0.8274(11) 0.0241(6) 0.089(9) Uani 0.5 1 d . . P . .
O9' O 0.492(3) 0.7782(15) 0.0232(8) 0.109(11) Uani 0.5 1 d . . P . .
O10 O 0.061(2) 0.0439(13) 0.0169(8) 0.105(10) Uani 0.5 1 d . . P . .

loop_
_atom_site_aniso_label
_atom_site_aniso_U_11
_atom_site_aniso_U_22
_atom_site_aniso_U_33
_atom_site_aniso_U_23
_atom_site_aniso_U_13
_atom_site_aniso_U_12
Tb1 0.0262(3) 0.0360(3) 0.0322(3) -0.0039(3) 0.0006(3) 0.0035(3)
N1 0.027(5) 0.028(5) 0.042(6) 0.001(5) 0.002(5) -0.007(5)
N2 0.024(5) 0.026(5) 0.029(5) 0.009(4) 0.000(4) -0.006(4)
N3 0.026(5) 0.050(7) 0.034(6) -0.003(5) 0.006(5) 0.000(5)
N4 0.022(6) 0.082(10) 0.073(9) 0.010(8) -0.006(6) -0.003(6)
N5 0.035(6) 0.033(6) 0.043(6) 0.006(5) -0.002(5) 0.003(5)
N6 0.038(6) 0.043(7) 0.059(7) 0.000(6) -0.005(5) -0.005(6)
N7 0.050(7) 0.078(10) 0.071(9) -0.042(8) -0.007(7) 0.033(8)
N8 0.029(6) 0.046(7) 0.044(6) 0.007(5) 0.008(5) 0.007(5)
N9 0.027(6) 0.047(7) 0.071(9) -0.011(6) -0.001(6) -0.006(5)
O1 0.068(7) 0.013(4) 0.053(6) 0.010(4) -0.007(5) 0.017(4)
O2 0.041(5) 0.048(6) 0.049(6) -0.012(5) -0.001(4) -0.013(5)
O3 0.031(5) 0.051(6) 0.029(5) 0.000(4) 0.001(4) 0.007(4)
O4 0.033(5) 0.034(5) 0.052(6) -0.002(4) -0.004(4) 0.011(4)
O5 0.039(5) 0.047(6) 0.043(5) -0.019(4) 0.003(4) -0.001(4)
O6 0.047(6) 0.063(7) 0.075(8) -0.002(6) 0.005(6) 0.018(6)
C1 0.044(8) 0.057(10) 0.053(9) 0.008(7) 0.014(7) -0.012(7)
C2 0.048(8) 0.017(6) 0.070(10) 0.019(6) 0.004(7) 0.000(6)
C3 0.041(8) 0.038(8) 0.073(11) 0.002(7) 0.014(8) -0.020(7)
C4 0.037(8) 0.058(9) 0.066(10) -0.012(8) 0.017(7) 0.009(7)
C5 0.031(6) 0.023(6) 0.025(6) -0.004(5) 0.003(5) 0.004(5)
C6 0.035(7) 0.030(7) 0.027(6) -0.002(5) -0.004(5) -0.014(5)
C7 0.029(6) 0.017(6) 0.047(7) -0.012(5) 0.006(6) 0.000(5)
C8 0.036(7) 0.035(7) 0.020(6) -0.003(5) -0.006(5) 0.010(6)
C9 0.030(7) 0.026(6) 0.033(6) -0.005(5) 0.000(5) 0.001(5)
C10 0.027(6) 0.033(7) 0.026(6) 0.006(5) -0.003(5) -0.007(5)
C11 0.026(6) 0.037(7) 0.035(7) 0.011(6) 0.003(5) 0.003(6)
C12 0.025(7) 0.055(9) 0.073(11) -0.007(8) -0.003(7) -0.006(7)
C13 0.046(9) 0.038(8) 0.097(13) -0.003(8) 0.006(9) -0.014(7)
C14 0.030(8) 0.075(12) 0.091(13) 0.001(10) 0.008(9) -0.016(8)
C15 0.027(7) 0.059(10) 0.067(10) 0.010(8) 0.016(7) 0.007(7)
C16 0.026(6) 0.015(6) 0.036(6) 0.010(5) 0.005(5) -0.003(4)
C17 0.036(7) 0.033(7) 0.044(8) -0.006(6) 0.000(6) -0.003(6)
C18 0.034(7) 0.052(9) 0.052(9) 0.016(7) -0.004(7) -0.007(7)
C19 0.030(7) 0.032(7) 0.078(10) 0.011(7) -0.002(7) 0.015(6)
C20 0.040(8) 0.031(7) 0.055(9) 0.005(6) 0.004(7) 0.003(6)
C21 0.028(6) 0.032(6) 0.038(7) 0.004(6) 0.002(6) 0.002(5)
C22 0.033(5) 0.015(5) 0.030(5) -0.008(4) 0.006(5) 0.010(4)
C23 0.039(9) 0.098(15) 0.083(13) 0.019(11) -0.016(9) -0.004(10)
C24 0.031(9) 0.14(2) 0.071(13) 0.023(13) 0.001(9) 0.026(12)
C25 0.046(10) 0.085(14) 0.090(14) 0.009(11) 0.006(10) 0.022(10)
C26 0.038(8) 0.077(12) 0.071(11) 0.015(9) 0.001(8) 0.015(8)
C27 0.033(7) 0.052(9) 0.045(8) 0.008(7) 0.001(6) 0.010(7)
C28 0.032(7) 0.031(7) 0.039(7) 0.015(6) -0.002(6) 0.000(6)
C29 0.038(7) 0.033(7) 0.040(7) 0.003(6) -0.003(6) 0.001(6)
C30 0.040(7) 0.034(7) 0.030(7) 0.007(6) -0.004(6) 0.003(6)
C31 0.029(6) 0.046(8) 0.035(7) 0.004(6) 0.003(6) 0.001(6)
C32 0.029(7) 0.038(7) 0.032(7) 0.007(6) 0.002(5) 0.002(6)
C33 0.039(7) 0.056(8) 0.035(7) 0.002(7) 0.001(6) -0.013(7)
C34 0.047(8) 0.046(8) 0.042(8) -0.006(7) 0.013(7) -0.003(7)
C35 0.075(12) 0.047(9) 0.062(10) -0.012(8) 0.018(10) -0.006(9)
C36 0.068(11) 0.056(10) 0.058(10) -0.006(8) -0.005(9) -0.010(9)
C37 0.049(9) 0.050(9) 0.056(9) 0.010(7) -0.009(8) -0.012(8)
C38 0.045(8) 0.029(6) 0.038(7) -0.006(5) 0.002(6) 0.003(6)
C39 0.088(13) 0.067(11) 0.034(8) -0.006(7) -0.011(8) 0.022(10)
C40 0.143(19) 0.084(13) 0.028(8) -0.023(9) -0.022(10) 0.030(13)
C41 0.115(16) 0.087(14) 0.034(8) -0.006(8) -0.003(10) 0.048(12)
C42 0.073(11) 0.056(10) 0.046(8) -0.008(7) 0.001(8) 0.031(9)
C43 0.042(8) 0.042(8) 0.039(8) -0.007(6) 0.004(6) 0.004(6)
C44 0.037(7) 0.027(6) 0.024(6) -0.004(5) -0.003(5) 0.005(5)
C45 0.080(14) 0.098(15) 0.081(14) -0.034(12) -0.023(11) 0.038(12)
C46 0.064(8) 0.049(7) 0.066(8) 0.020(6) 0.009(7) 0.025(7)
C47 0.033(8) 0.056(10) 0.100(13) 0.035(10) 0.036(8) 0.021(8)
C48 0.037(8) 0.066(10) 0.063(10) 0.023(8) 0.019(7) 0.022(8)
C49 0.045(8) 0.049(8) 0.028(7) 0.001(6) 0.004(6) 0.015(7)
C50 0.035(7) 0.043(7) 0.025(6) 0.001(5) 0.002(6) 0.002(6)
C51 0.027(6) 0.038(7) 0.044(8) -0.009(6) 0.000(6) -0.002(6)
C52 0.020(6) 0.045(8) 0.038(7) -0.014(6) -0.006(5) 0.008(6)
C53 0.022(6) 0.041(7) 0.043(7) -0.008(6) 0.002(6) 0.011(6)
C54 0.023(6) 0.037(7) 0.042(7) 0.005(6) 0.001(6) -0.004(6)
C55 0.022(6) 0.049(8) 0.054(9) 0.014(7) 0.006(6) 0.005(6)
C56 0.025(7) 0.068(10) 0.060(10) 0.015(8) 0.005(6) -0.011(7)
C57 0.032(8) 0.064(11) 0.093(13) 0.012(10) 0.004(8) -0.020(8)
C58 0.041(8) 0.027(8) 0.099(13) 0.017(8) -0.025(9) -0.014(6)
C59 0.053(9) 0.045(8) 0.066(10) 0.010(8) -0.009(8) -0.024(8)
C60 0.024(7) 0.045(8) 0.061(9) -0.024(7) -0.003(6) 0.018(6)
C61 0.038(8) 0.091(13) 0.069(11) -0.051(10) -0.008(8) 0.030(8)
C62 0.044(10) 0.16(2) 0.107(16) -0.093(16) -0.031(11) 0.031(12)
C63 0.027(9) 0.17(2) 0.126(18) -0.097(17) -0.019(10) 0.018(11)
C64 0.027(7) 0.103(14) 0.089(13) -0.062(11) -0.001(8) 0.002(9)
C65 0.021(6) 0.030(7) 0.075(10) -0.023(7) 0.000(6) -0.006(5)
C66 0.016(6) 0.044(8) 0.060(9) -0.013(7) 0.011(6) -0.007(6)
O7 0.029(5) 0.049(6) 0.058(6) 0.006(5) 0.001(5) 0.009(4)
O8 0.084(10) 0.142(14) 0.104(11) -0.041(10) -0.030(9) 0.051(10)
O9 0.11(2) 0.077(18) 0.077(17) -0.033(15) 0.029(17) -0.061(18)
O9' 0.08(2) 0.15(3) 0.09(2) 0.04(2) -0.013(17) -0.03(2)
O10 0.046(15) 0.14(3) 0.13(2) 0.04(2) 0.011(16) 0.007(16)

loop_
_atom_type_symbol
_atom_type_description
_atom_type_scat_dispersion_real
_atom_type_scat_dispersion_imag
_atom_type_scat_source
C C 0.0033 0.0016 'International Tables Vol C Tables 4.2.6.8 and 6.1.1.4'
H H 0.0000 0.0000 'International Tables Vol C Tables 4.2.6.8 and 6.1.1.4'
N N 0.0061 0.0033 'International Tables Vol C Tables 4.2.6.8 and 6.1.1.4'
O O 0.0106 0.0060 'International Tables Vol C Tables 4.2.6.8 and 6.1.1.4'
Tb Tb -0.1723 4.1537 'International Tables Vol C Tables 4.2.6.8 and 6.1.1.4'

loop_
_geom_angle_atom_site_label_1
_geom_angle_atom_site_label_2
_geom_angle_atom_site_label_3
_geom_angle
_geom_angle_site_symmetry_1
_geom_angle_site_symmetry_3
O5 Tb1 O3 87.5(3) . .
O5 Tb1 O4 79.4(3) . .
O3 Tb1 O4 53.9(3) . .
O5 Tb1 O7 76.4(3) . .
O3 Tb1 O7 127.6(3) . .
O4 Tb1 O7 74.1(3) . .
O5 Tb1 O1 129.1(3) . 5_655
O3 Tb1 O1 142.5(3) . 5_655
O4 Tb1 O1 131.1(3) . 5_655
O7 Tb1 O1 76.2(3) . 5_655
O5 Tb1 N3 151.6(3) . .
O3 Tb1 N3 84.6(3) . .
O4 Tb1 N3 73.9(3) . .
O7 Tb1 N3 87.0(3) . .
O1 Tb1 N3 66.5(3) 5_655 .
O5 Tb1 N2 139.3(3) . .
O3 Tb1 N2 74.2(3) . .
O4 Tb1 N2 114.7(3) . .
O7 Tb1 N2 143.0(3) . .
O1 Tb1 N2 71.8(3) 5_655 .
N3 Tb1 N2 63.6(3) . .
O5 Tb1 N1 77.6(3) . .
O3 Tb1 N1 78.2(3) . .
O4 Tb1 N1 127.2(3) . .
O7 Tb1 N1 141.8(3) . .
O1 Tb1 N1 99.9(3) 5_655 .
N3 Tb1 N1 126.9(3) . .
N2 Tb1 N1 63.5(3) . .
O5 Tb1 O2 79.2(3) . 5_655
O3 Tb1 O2 155.2(3) . 5_655
O4 Tb1 O2 141.1(3) . 5_655
O7 Tb1 O2 69.5(3) . 5_655
O1 Tb1 O2 51.2(3) 5_655 5_655
N3 Tb1 O2 116.5(3) . 5_655
N2 Tb1 O2 102.7(3) . 5_655
N1 Tb1 O2 78.5(3) . 5_655
O5 Tb1 C22 104.1(3) . 5_655
O3 Tb1 C22 162.8(3) . 5_655
O4 Tb1 C22 140.1(3) . 5_655
O7 Tb1 C22 68.4(3) . 5_655
O1 Tb1 C22 25.2(3) 5_655 5_655
N3 Tb1 C22 90.5(3) . 5_655
N2 Tb1 C22 88.8(3) . 5_655
N1 Tb1 C22 91.7(3) . 5_655
O2 Tb1 C22 26.2(3) 5_655 5_655
C1 N1 C5 116.9(11) . .
C1 N1 Tb1 121.5(9) . .
C5 N1 Tb1 121.6(7) . .
C10 N2 C6 117.7(10) . .
C10 N2 Tb1 120.3(7) . .
C6 N2 Tb1 120.8(8) . .
C11 N3 C15 117.5(12) . .
C11 N3 Tb1 119.7(8) . .
C15 N3 Tb1 118.1(9) . .
C27 N4 C23 116.0(16) . .
C28 N5 C32 119.1(11) . .
C37 N6 C33 115.0(13) . .
C49 N7 C45 118.8(15) . .
C50 N8 C54 120.9(11) . .
C55 N9 C59 116.7(13) . .
C22 O1 Tb1 95.2(7) . 5_655
C22 O2 Tb1 89.7(7) . 5_655
C44 O3 Tb1 93.0(7) . .
C44 O4 Tb1 93.3(7) . .
C66 O5 Tb1 149.4(8) . .
N1 C1 C2 125.3(14) . .
N1 C1 H1 117.3 . .
C2 C1 H1 117.3 . .
C3 C2 C1 117.2(13) . .
C3 C2 H2 121.4 . .
C1 C2 H2 121.4 . .
C2 C3 C4 120.3(13) . .
C2 C3 H3 119.9 . .
C4 C3 H3 119.9 . .
C3 C4 C5 118.0(13) . .
C3 C4 H4 121.0 . .
C5 C4 H4 121.0 . .
N1 C5 C4 122.2(11) . .
N1 C5 C6 117.0(10) . .
C4 C5 C6 120.8(11) . .
C7 C6 N2 121.7(11) . .
C7 C6 C5 122.9(11) . .
N2 C6 C5 115.4(11) . .
C8 C7 C6 120.8(11) . .
C8 C7 H7 119.6 . .
C6 C7 H7 119.6 . .
C7 C8 C9 116.6(11) . .
C7 C8 C16 120.7(11) . .
C9 C8 C16 122.6(11) . .
C10 C9 C8 120.2(11) . .
C10 C9 H9 119.9 . .
C8 C9 H9 119.9 . .
N2 C10 C9 122.8(11) . .
N2 C10 C11 115.2(11) . .
C9 C10 C11 122.0(11) . .
N3 C11 C12 124.1(12) . .
N3 C11 C10 115.1(11) . .
C12 C11 C10 120.8(12) . .
C11 C12 C13 118.4(14) . .
C11 C12 H12 120.8 . .
C13 C12 H12 120.8 . .
C14 C13 C12 118.2(15) . .
C14 C13 H13 120.9 . .
C12 C13 H13 120.9 . .
C13 C14 C15 120.7(14) . .
C13 C14 H14 119.6 . .
C15 C14 H14 119.6 . .
N3 C15 C14 120.8(14) . .
N3 C15 H15 119.6 . .
C14 C15 H15 119.6 . .
C21 C16 C17 120.6(11) . .
C21 C16 C8 123.2(11) . .
C17 C16 C8 116.2(10) . .
C18 C17 C16 119.6(12) . .
C18 C17 H17 120.2 . .
C16 C17 H17 120.2 . .
C19 C18 C17 121.2(13) . .
C19 C18 H18 119.4 . .
C17 C18 H18 119.4 . .
C18 C19 C20 118.1(12) . .
C18 C19 H19 120.9 . .
C20 C19 H19 120.9 . .
C21 C20 C19 122.0(13) . .
C21 C20 H20 119.0 . .
C19 C20 H20 119.0 . .
C16 C21 C20 118.5(12) . .
C16 C21 C22 120.9(11) . .
C20 C21 C22 120.4(11) . .
O1 C22 O2 122.7(12) . .
O1 C22 C21 118.5(11) . .
O2 C22 C21 118.5(10) . .
O1 C22 Tb1 59.5(7) . 5_655
O2 C22 Tb1 64.1(7) . 5_655
C21 C22 Tb1 163.8(8) . 5_655
C24 C23 N4 122.5(19) . .
C24 C23 H23 118.7 . .
N4 C23 H23 118.7 . .
C23 C24 C25 121.2(16) . .
C23 C24 H24 119.4 . .
C25 C24 H24 119.4 . .
C24 C25 C26 116.8(18) . .
C24 C25 H25 121.6 . .
C26 C25 H25 121.6 . .
C27 C26 C25 119.6(18) . .
C27 C26 H26 120.2 . .
C25 C26 H26 120.2 . .
N4 C27 C26 123.8(14) . .
N4 C27 C28 117.0(13) . .
C26 C27 C28 119.1(14) . .
N5 C28 C29 122.6(12) . .
N5 C28 C27 116.4(12) . .
C29 C28 C27 121.0(13) . .
C28 C29 C30 118.9(12) . .
C28 C29 H29 120.5 . .
C30 C29 H29 120.5 . .
C31 C30 C29 117.5(12) . .
C31 C30 C38 121.4(12) . .
C29 C30 C38 120.9(12) . .
C30 C31 C32 121.3(12) . .
C30 C31 H31 119.3 . .
C32 C31 H31 119.3 . .
N5 C32 C31 120.4(12) . .
N5 C32 C33 116.4(12) . .
C31 C32 C33 123.2(12) . .
N6 C33 C34 122.3(13) . .
N6 C33 C32 115.8(13) . .
C34 C33 C32 121.9(13) . .
C33 C34 C35 120.6(15) . .
C33 C34 H34 119.7 . .
C35 C34 H34 119.7 . .
C36 C35 C34 118.6(16) . .
C36 C35 H35 120.7 . .
C34 C35 H35 120.7 . .
C37 C36 C35 116.6(15) . .
C37 C36 H36 121.7 . .
C35 C36 H36 121.7 . .
N6 C37 C36 126.9(15) . .
N6 C37 H37 116.5 . .
C36 C37 H37 116.5 . .
C39 C38 C43 117.9(13) . .
C39 C38 C30 117.6(13) . .
C43 C38 C30 124.1(11) . .
C38 C39 C40 122.7(16) . .
C38 C39 H39 118.7 . .
C40 C39 H39 118.7 . .
C41 C40 C39 118.5(15) . .
C41 C40 H40 120.8 . .
C39 C40 H40 120.8 . .
C42 C41 C40 119.6(16) . .
C42 C41 H41 120.2 . .
C40 C41 H41 120.2 . .
C41 C42 C43 122.3(15) . .
C41 C42 H42 118.8 . .
C43 C42 H42 118.8 . .
C42 C43 C38 118.9(13) . .
C42 C43 C44 116.5(12) . .
C38 C43 C44 124.2(12) . .
O3 C44 O4 119.4(11) . .
O3 C44 C43 120.5(11) . .
O4 C44 C43 120.0(11) . .
N7 C45 C46 118.5(19) . .
N7 C45 H45 120.8 . .
C46 C45 H45 120.8 . .
C47 C46 C45 123.6(16) . .
C47 C46 H46 118.2 . .
C45 C46 H46 118.2 . .
C46 C47 C48 116.8(15) . .
C46 C47 H47 121.6 . .
C48 C47 H47 121.6 . .
C47 C48 C49 120.5(17) . .
C47 C48 H48 119.8 . .
C49 C48 H48 119.8 . .
N7 C49 C48 121.7(14) . .
N7 C49 C50 117.5(12) . .
C48 C49 C50 120.7(14) . .
N8 C50 C51 120.6(12) . .
N8 C50 C49 118.5(12) . .
C51 C50 C49 120.9(12) . .
C52 C51 C50 119.3(12) . .
C52 C51 H51 120.4 . .
C50 C51 H51 120.4 . .
C53 C52 C51 119.3(11) . .
C53 C52 C60 121.3(11) . .
C51 C52 C60 119.4(11) . .
C52 C53 C54 119.7(11) . .
C52 C53 H53 120.1 . .
C54 C53 H53 120.1 . .
N8 C54 C53 120.1(12) . .
N8 C54 C55 115.9(11) . .
C53 C54 C55 123.9(12) . .
N9 C55 C56 120.9(14) . .
N9 C55 C54 118.8(11) . .
C56 C55 C54 120.2(14) . .
C57 C56 C55 119.8(16) . .
C57 C56 H56 120.1 . .
C55 C56 H56 120.1 . .
C56 C57 C58 120.5(14) . .
C56 C57 H57 119.8 . .
C58 C57 H57 119.8 . .
C59 C58 C57 115.9(14) . .
C59 C58 H58 122.1 . .
C57 C58 H58 122.1 . .
N9 C59 C58 126.1(16) . .
N9 C59 H59 117.0 . .
C58 C59 H59 117.0 . .
C61 C60 C65 119.7(12) . .
C61 C60 C52 116.6(12) . .
C65 C60 C52 123.6(12) . .
C60 C61 C62 120.0(15) . .
C60 C61 H61 120.0 . .
C62 C61 H61 120.0 . .
C63 C62 C61 118.9(16) . .
C63 C62 H62 120.6 . .
C61 C62 H62 120.6 . .
C62 C63 C64 122.4(15) . .
C62 C63 H63 118.8 . .
C64 C63 H63 118.8 . .
C63 C64 C65 119.1(15) . .
C63 C64 H64 120.5 . .
C65 C64 H64 120.5 . .
C60 C65 C64 119.8(14) . .
C60 C65 C66 123.7(11) . .
C64 C65 C66 116.1(13) . .
O6 C66 O5 125.3(14) . .
O6 C66 C65 117.3(12) . .
O5 C66 C65 117.4(12) . .
Tb1 O7 H7A 133(10) . .
Tb1 O7 H7B 120(10) . .
H7A O7 H7B 100(10) . .

loop_
_geom_bond_atom_site_label_1
_geom_bond_atom_site_label_2
_geom_bond_distance
_geom_bond_site_symmetry_2
Tb1 O5 2.269(9) .
Tb1 O3 2.417(8) .
Tb1 O4 2.413(9) .
Tb1 O7 2.430(9) .
Tb1 O1 2.467(9) 5_655
Tb1 N3 2.529(11) .
Tb1 N2 2.547(10) .
Tb1 N1 2.549(10) .
Tb1 O2 2.564(10) 5_655
Tb1 C22 2.850(12) 5_655
N1 C1 1.312(17) .
N1 C5 1.326(14) .
N2 C10 1.336(14) .
N2 C6 1.356(15) .
N3 C11 1.322(16) .
N3 C15 1.359(16) .
N4 C27 1.316(19) .
N4 C23 1.361(19) .
N5 C28 1.324(16) .
N5 C32 1.347(16) .
N6 C37 1.323(17) .
N6 C33 1.351(17) .
N7 C49 1.312(19) .
N7 C45 1.35(2) .
N8 C50 1.333(16) .
N8 C54 1.330(16) .
N9 C55 1.339(18) .
N9 C59 1.323(17) .
O1 C22 1.220(13) .
O1 Tb1 2.467(9) 5_655
O2 C22 1.257(13) .
O2 Tb1 2.565(10) 5_655
O3 C44 1.270(14) .
O4 C44 1.264(14) .
O5 C66 1.251(15) .
O6 C66 1.241(16) .
C1 C2 1.371(19) .
C1 H1 0.9300 .
C2 C3 1.345(19) .
C2 H2 0.9300 .
C3 C4 1.37(2) .
C3 H3 0.9300 .
C4 C5 1.396(17) .
C4 H4 0.9300 .
C5 C6 1.482(15) .
C6 C7 1.362(16) .
C7 C8 1.378(16) .
C7 H7 0.9300 .
C8 C9 1.392(17) .
C8 C16 1.470(15) .
C9 C10 1.357(16) .
C9 H9 0.9300 .
C10 C11 1.487(16) .
C11 C12 1.371(19) .
C12 C13 1.381(19) .
C12 H12 0.9300 .
C13 C14 1.36(2) .
C13 H13 0.9300 .
C14 C15 1.38(2) .
C14 H14 0.9300 .
C15 H15 0.9300 .
C16 C21 1.366(16) .
C16 C17 1.380(16) .
C17 C18 1.380(18) .
C17 H17 0.9300 .
C18 C19 1.358(19) .
C18 H18 0.9300 .
C19 C20 1.387(19) .
C19 H19 0.9300 .
C20 C21 1.379(17) .
C20 H20 0.9300 .
C21 C22 1.515(16) .
C22 Tb1 2.850(12) 5_655
C23 C24 1.34(3) .
C23 H23 0.9300 .
C24 C25 1.37(3) .
C24 H24 0.9300 .
C25 C26 1.36(2) .
C25 H25 0.9300 .
C26 C27 1.37(2) .
C26 H26 0.9300 .
C27 C28 1.489(18) .
C28 C29 1.382(18) .
C29 C30 1.393(18) .
C29 H29 0.9300 .
C30 C31 1.360(18) .
C30 C38 1.480(17) .
C31 C32 1.383(17) .
C31 H31 0.9300 .
C32 C33 1.463(18) .
C33 C34 1.363(19) .
C34 C35 1.36(2) .
C34 H34 0.9300 .
C35 C36 1.38(2) .
C35 H35 0.9300 .
C36 C37 1.36(2) .
C36 H36 0.9300 .
C37 H37 0.9300 .
C38 C39 1.367(18) .
C38 C43 1.397(18) .
C39 C40 1.38(2) .
C39 H39 0.9300 .
C40 C41 1.38(2) .
C40 H40 0.9300 .
C41 C42 1.35(2) .
C41 H41 0.9300 .
C42 C43 1.383(18) .
C42 H42 0.9300 .
C43 C44 1.483(17) .
C45 C46 1.37(2) .
C45 H45 0.9300 .
C46 C47 1.31(2) .
C46 H46 0.9300 .
C47 C48 1.35(2) .
C47 H47 0.9300 .
C48 C49 1.373(19) .
C48 H48 0.9300 .
C49 C50 1.456(18) .
C50 C51 1.407(17) .
C51 C52 1.363(16) .
C51 H51 0.9300 .
C52 C53 1.370(17) .
C52 C60 1.503(16) .
C53 C54 1.406(16) .
C53 H53 0.9300 .
C54 C55 1.453(18) .
C55 C56 1.391(17) .
C56 C57 1.34(2) .
C56 H56 0.9300 .
C57 C58 1.37(2) .
C57 H57 0.9300 .
C58 C59 1.37(2) .
C58 H58 0.9300 .
C59 H59 0.9300 .
C60 C61 1.366(19) .
C60 C65 1.374(18) .
C61 C62 1.40(2) .
C61 H61 0.9300 .
C62 C63 1.35(2) .
C62 H62 0.9300 .
C63 C64 1.35(2) .
C63 H63 0.9300 .
C64 C65 1.399(18) .
C64 H64 0.9300 .
C65 C66 1.487(19) .
O7 H7A 0.85(2) .
O7 H7B 0.85(2) .
O9 O9' 1.42(4) .
